data_2005196
loop_
_publ_author_name
'L\"ovqvist, K.'

_publ_section_title
;
 <i>cis</i>-Dibromobis(dimethyl sulfoxide-<i>S</i>)platinum(II) and
 <i>trans</i>-Bis(dimethyl sulfoxide-<i>S</i>)diiodoplatinum(II)
;
_journal_issue 8
_journal_name_full 'Acta Crystallographica Section C'
_journal_page_first 1921
_journal_page_last 1924
_journal_paper_doi 10.1107/S0108270196003824
_journal_volume 52
_journal_year 1996
_chemical_formula_iupac '[Pt I2 (C2 H6 O1 S1)2]'
_chemical_formula_moiety 'C4 H12 O2 I2 Pt S2'
_chemical_formula_sum 'C4 H12 I2 O2 Pt S2'
_chemical_formula_weight 605.16
_space_group_IT_number 2
_symmetry_cell_setting triclinic
_symmetry_space_group_name_Hall '-P 1'
_symmetry_space_group_name_H-M 'P -1'
_audit_creation_method 'from TEXRAY.INF file'
_cell_angle_alpha 110.42(2)
_cell_angle_beta 94.50(2)
_cell_angle_gamma 93.48(2)
_cell_formula_units_Z 1
_cell_length_a 5.2789(9)
_cell_length_b 7.089(2)
_cell_length_c 8.709(3)
_cell_measurement_reflns_used 25
_cell_measurement_temperature 295
_cell_measurement_theta_max 27.98
_cell_measurement_theta_min 14.08
_cell_volume 303.13(15)
_computing_cell_refinement 'DETTH (Enraf-Nonius, 1989)'
_computing_data_collection 'CAD-4 Software (Enraf-Nonius, 1989)'
_computing_data_reduction 'TEXSAN PROCESS (Molecular Structure Corporation, 1989)'
_computing_publication_material 'TEXSAN FINISH'
_computing_structure_refinement 'TEXSAN LS'
_computing_structure_solution TEXSAN
_diffrn_ambient_temperature 295
_diffrn_measurement_device 'Enraf-Nonius CAD-4'
_diffrn_measurement_method \w-2\q
_diffrn_radiation_monochromator graphite
_diffrn_radiation_source 'X-ray tube'
_diffrn_radiation_type MoK\a
_diffrn_radiation_wavelength 0.7107
_diffrn_reflns_av_R_equivalents 0.024
_diffrn_reflns_limit_h_max 6
_diffrn_reflns_limit_h_min -6
_diffrn_reflns_limit_k_max 9
_diffrn_reflns_limit_k_min -9
_diffrn_reflns_limit_l_max 11
_diffrn_reflns_limit_l_min -11
_diffrn_reflns_number 2892
_diffrn_reflns_reduction_process 'TEXSAN PROCESS'
_diffrn_reflns_theta_max 28
_diffrn_reflns_theta_min 3
_diffrn_standards_decay_% -0.3
_diffrn_standards_interval_count 120
_diffrn_standards_number 3
_exptl_absorpt_coefficient_mu 17.03
_exptl_absorpt_correction_T_max 0.353
_exptl_absorpt_correction_T_min 0.113
_exptl_absorpt_correction_type 'integration (TEXSAN; Molecular Structure Corporation, 1989)'
_exptl_absorpt_process_details Coppens_numerical
_exptl_crystal_colour orange-red
_exptl_crystal_density_diffrn 3.315
_exptl_crystal_density_meas ?
_exptl_crystal_description 'thin prism'
_exptl_crystal_F_000 268.00
_exptl_crystal_size_max 0.27
_exptl_crystal_size_mid 0.19
_exptl_crystal_size_min 0.07
_refine_diff_density_max 3.35
_refine_diff_density_min -4.51
_refine_ls_extinction_coef 20.1E-7
_refine_ls_extinction_method 'Zachariasen (1963) type 2, Gaussian isotropic'
_refine_ls_goodness_of_fit_obs 2.67
_refine_ls_hydrogen_treatment noref
_refine_ls_matrix_type full
_refine_ls_number_parameters 52
_refine_ls_number_reflns 1332
_refine_ls_number_restraints 0
_refine_ls_R_factor_obs 0.0471
_refine_ls_shift/esd_max 0.0008
_refine_ls_structure_factor_coef F
_refine_ls_weighting_details 'w = 1/[\s^2^(F)]'
_refine_ls_weighting_scheme calc
_refine_ls_wR_factor_obs 0.0568
_reflns_number_observed 1332
_reflns_number_total 1446
_reflns_observed_criterion I>=3\s(I)
_cod_data_source_file ab1349.cif
_cod_data_source_block II
_cod_depositor_comments
;
The following automatic conversions were performed:

'_exptl_crystal_density_meas' value 'not measured' was changed to '?'
- the value is perceived as not measured.

Automatic conversion script
Id: cif_fix_values 3008 2015-01-20 13:52:24Z robertas 

The following automatic conversions were performed:

'_refine_ls_weighting_scheme' value 'w = 1/[\s^2^(F)]' was changed to
'calc'. New tag '_refine_ls_weighting_details' was created. The value
of the new tag was set to 'w = 1/[\s^2^(F)]'.

Automatic conversion script
Id: cif_fix_values 3143 2015-03-26 13:38:13Z robertas 
;
_cod_original_cell_volume 303.1(3)
_cod_original_formula_sum 'C4 H12 O2 I2 Pt S2'
_cod_database_code 2005196

loop_
_symmetry_equiv_pos_as_xyz
'   +x,   +y,   +z'
'   -x,   -y,   -z'

loop_
_atom_site_aniso_label
_atom_site_aniso_U_11
_atom_site_aniso_U_22
_atom_site_aniso_U_33
_atom_site_aniso_U_12
_atom_site_aniso_U_13
_atom_site_aniso_U_23
Pt 0.0183(2) 0.0270(3) 0.0213(3) 0.0014(2) 0.00600(10) 0.0051(2)
I 0.0484(4) 0.0432(5) 0.0384(4) -0.0077(3) 0.0186(3) 0.0120(3)
S 0.0178(8) 0.0350(10) 0.0245(10) 0.0029(7) 0.0061(7) 0.0018(9)
O 0.020(3) 0.053(5) 0.048(4) 0.006(3) 0.011(2) -0.001(3)
C(1) 0.028(4) 0.037(6) 0.044(5) -0.004(4) 0.003(3) 0.002(5)
C(2) 0.035(5) 0.063(7) 0.032(5) 0.004(4) 0.002(4) 0.020(5)

loop_
_atom_site_label
_atom_site_fract_x
_atom_site_fract_y
_atom_site_fract_z
_atom_site_U_iso_or_equiv
_atom_site_thermal_displace_type
Pt 0 0 0 .0230(2) Uani
I .2975(1) .1974(1) -0.12976(8) .0437(3) Uani
S .0442(3) .2567(3) .2511(3) .0278(7) Uani
O -0.199(1) .324(1) .3158(9) .045(2) Uani
C(1) .238(2) .479(2) .267(1) .040(3) Uani
C(2) .230(2) .178(2) .396(1) .043(4) Uani

loop_
_atom_type_symbol
_atom_type_scat_dispersion_real
_atom_type_scat_dispersion_imag
_atom_type_scat_source
Pt -2.352 8.388 'International Tables'
S 0.110 0.124 'International Tables'
I -0.726 1.812 'International Tables'
C 0.002 0.002 'International Tables'
O 0.008 0.006 'International Tables'
H 0.000 0.000 'International Tables'

loop_
_geom_angle_atom_site_label_1
_geom_angle_atom_site_label_2
_geom_angle_atom_site_label_3
_geom_angle_site_symmetry_3
_geom_angle
I Pt S ? 93.36(6)
I Pt S 2 86.64(6)
Pt S O ? 114.8(3)
Pt S C(1) ? 116.3(3)
Pt S C(2) ? 108.4(4)
O S C(1) ? 106.5(4)
O S C(2) ? 109.9(4)

loop_
_geom_bond_atom_site_label_1
_geom_bond_atom_site_label_2
_geom_bond_distance
Pt I 2.6111(9)
Pt S 2.289(2)
S O 1.482(6)
S C(1) 1.780(10)
S C(2) 1.790(10)
